data_7235503
loop_
_publ_author_name
'Sangsuwan, Rapeepat'
'Sangher, Sasithorn'
'Aree, Thammarat'
'Mahidol, Chulabhorn'
'Ruchirawat, Somsak'
'Kittakoop, Prasat'

_publ_section_title
;
 An organocatalyst from renewable materials for the synthesis of coumarins
 and chromenes: three-component reaction and multigram scale synthesis
;
_journal_issue 26
_journal_name_full 'RSC Adv.'
_journal_page_first 13708
_journal_paper_doi 10.1039/C4RA00673A
_journal_volume 4
_journal_year 2014
_chemical_formula_moiety 'C17 H17 Cl O6'
_chemical_formula_sum 'C17 H17 Cl O6'
_chemical_formula_weight 352.76
_space_group_crystal_system triclinic
_space_group_IT_number 2
_space_group_name_Hall '-P 1'
_space_group_name_H-M_alt 'P -1'
_atom_sites_solution_hydrogens geom
_audit_creation_method SHELXL-2013
_cell_angle_alpha 78.551(2)
_cell_angle_beta 75.245(2)
_cell_angle_gamma 66.078(2)
_cell_formula_units_Z 2
_cell_length_a 8.4753(3)
_cell_length_b 9.1065(3)
_cell_length_c 12.4545(4)
_cell_measurement_temperature 296(2)
_cell_volume 844.75(5)
_computing_structure_refinement 'SHELXL-2013 (Sheldrick, 2013)'
_diffrn_ambient_temperature 296(2)
_diffrn_measured_fraction_theta_full 0.992
_diffrn_measured_fraction_theta_max 0.993
_diffrn_radiation_type MoK\a
_diffrn_radiation_wavelength 0.71073
_diffrn_reflns_av_R_equivalents 0.0165
_diffrn_reflns_av_unetI/netI 0.0317
_diffrn_reflns_Laue_measured_fraction_full 0.992
_diffrn_reflns_Laue_measured_fraction_max 0.993
_diffrn_reflns_limit_h_max 11
_diffrn_reflns_limit_h_min -12
_diffrn_reflns_limit_k_max 13
_diffrn_reflns_limit_k_min -12
_diffrn_reflns_limit_l_max 17
_diffrn_reflns_limit_l_min -17
_diffrn_reflns_number 8270
_diffrn_reflns_point_group_measured_fraction_full 0.992
_diffrn_reflns_point_group_measured_fraction_max 0.993
_diffrn_reflns_theta_full 25.242
_diffrn_reflns_theta_max 30.543
_diffrn_reflns_theta_min 3.403
_exptl_absorpt_coefficient_mu 0.255
_exptl_absorpt_correction_T_max 0.950
_exptl_absorpt_correction_T_min 0.941
_exptl_absorpt_correction_type multi-scan
_exptl_absorpt_process_details '(<i>SADABS</i>; Bruker, 2008)'
_exptl_crystal_density_diffrn 1.387
_exptl_crystal_F_000 368
_exptl_crystal_size_max 0.400
_exptl_crystal_size_mid 0.200
_exptl_crystal_size_min 0.200
_refine_diff_density_max 0.248
_refine_diff_density_min -0.378
_refine_diff_density_rms 0.044
_refine_ls_extinction_method none
_refine_ls_goodness_of_fit_ref 1.040
_refine_ls_hydrogen_treatment constr
_refine_ls_matrix_type full
_refine_ls_number_parameters 221
_refine_ls_number_reflns 5120
_refine_ls_number_restraints 0
_refine_ls_restrained_S_all 1.040
_refine_ls_R_factor_all 0.0761
_refine_ls_R_factor_gt 0.0504
_refine_ls_shift/su_max 0.000
_refine_ls_shift/su_mean 0.000
_refine_ls_structure_factor_coef Fsqd
_refine_ls_weighting_details 'w=1/[\s^2^(Fo^2^)+(0.0794P)^2^+0.1114P] where P=(Fo^2^+2Fc^2^)/3'
_refine_ls_weighting_scheme calc
_refine_ls_wR_factor_gt 0.1389
_refine_ls_wR_factor_ref 0.1585
_reflns_Friedel_coverage 0.000
_reflns_number_gt 3500
_reflns_number_total 5120
_reflns_threshold_expression 'I > 2\s(I)'
_cod_data_source_file c4ra00673a2.cif
_cod_data_source_block cpd4
_cod_database_code 7235503
_shelx_space_group_comment
;
The symmetry employed for this shelxl refinement is uniquely defined
by the following loop, which should always be used as a source of
symmetry information in preference to the above space-group names.
They are only intended as comments.
;
_shelx_estimated_absorpt_t_min 0.905
_shelx_estimated_absorpt_t_max 0.951
_shelxl_version_number 2013-3

loop_
_space_group_symop_operation_xyz
'x, y, z'
'-x, -y, -z'

loop_
_atom_site_label
_atom_site_type_symbol
_atom_site_fract_x
_atom_site_fract_y
_atom_site_fract_z
_atom_site_U_iso_or_equiv
_atom_site_adp_type
_atom_site_occupancy
_atom_site_site_symmetry_order
_atom_site_calc_flag
_atom_site_refinement_flags_posn
_atom_site_refinement_flags_adp
C2 C 0.76685(19) 0.42721(18) 0.48826(12) 0.0403(3) Uani 1 1 d . .
C3 C 0.74742(18) 0.30530(17) 0.45550(11) 0.0367(3) Uani 1 1 d . .
C4 C 0.70131(18) 0.31512(16) 0.34414(11) 0.0360(3) Uani 1 1 d . .
H4 H 0.6013 0.2811 0.3587 0.043 Uiso 1 1 calc R U
C4A C 0.64207(18) 0.48756(17) 0.29021(12) 0.0385(3) Uani 1 1 d . .
C5 C 0.5654(2) 0.53187(19) 0.19624(13) 0.0469(4) Uani 1 1 d . .
H5 H 0.5472 0.4554 0.1664 0.056 Uiso 1 1 calc R U
C6 C 0.5162(2) 0.6905(2) 0.14737(14) 0.0563(5) Uani 1 1 d . .
C7 C 0.5431(3) 0.8059(2) 0.18908(16) 0.0645(5) Uani 1 1 d . .
H7 H 0.5111 0.9114 0.1547 0.077 Uiso 1 1 calc R U
C8 C 0.6175(3) 0.7635(2) 0.28158(16) 0.0573(4) Uani 1 1 d . .
H8 H 0.6357 0.8404 0.3109 0.069 Uiso 1 1 calc R U
C8A C 0.6657(2) 0.60508(18) 0.33149(13) 0.0428(3) Uani 1 1 d . .
C9 C 0.77501(19) 0.15149(18) 0.52852(12) 0.0395(3) Uani 1 1 d . .
C10 C 0.7265(3) -0.0933(2) 0.56071(17) 0.0593(5) Uani 1 1 d . .
H103 H 0.8494 -0.1602 0.5506 0.089 Uiso 1 1 calc R U
H102 H 0.6648 -0.1436 0.5351 0.089 Uiso 1 1 calc R U
H101 H 0.6803 -0.0798 0.6385 0.089 Uiso 1 1 calc R U
C11 C 0.8172(2) 0.4336(2) 0.59321(14) 0.0532(4) Uani 1 1 d . .
H113 H 0.7743 0.3664 0.6530 0.080 Uiso 1 1 calc R U
H112 H 0.7666 0.5430 0.6115 0.080 Uiso 1 1 calc R U
H111 H 0.9430 0.3954 0.5827 0.080 Uiso 1 1 calc R U
C1' C 0.9595(2) 0.27831(19) 0.17872(13) 0.0460(4) Uani 1 1 d . .
C2' C 0.85683(19) 0.19506(17) 0.26761(12) 0.0398(3) Uani 1 1 d . .
H2' H 0.9378 0.1195 0.3153 0.048 Uiso 1 1 calc R U
C3' C 0.7968(3) 0.09466(19) 0.21355(13) 0.0509(4) Uani 1 1 d . .
C4' C 0.9400(3) -0.0503(3) 0.16412(19) 0.0777(6) Uani 1 1 d . .
H4'1 H 0.9700 -0.1378 0.2221 0.117 Uiso 1 1 calc R U
H4'2 H 1.0417 -0.0246 0.1287 0.117 Uiso 1 1 calc R U
H4'3 H 0.9003 -0.0816 0.1099 0.117 Uiso 1 1 calc R U
C5' C 1.1265(4) 0.4422(4) 0.1472(2) 0.0954(9) Uani 1 1 d . .
H5'1 H 1.0437 0.5287 0.1083 0.143 Uiso 1 1 calc R U
H5'2 H 1.2187 0.3759 0.0944 0.143 Uiso 1 1 calc R U
H5'3 H 1.1760 0.4861 0.1882 0.143 Uiso 1 1 calc R U
O1 O 0.73776(17) 0.57433(13) 0.42527(10) 0.0501(3) Uani 1 1 d . .
O2 O 0.85203(17) 0.10569(15) 0.60569(10) 0.0557(3) Uani 1 1 d . .
O3 O 0.70372(15) 0.06275(13) 0.49748(9) 0.0484(3) Uani 1 1 d . .
O4 O 1.03786(16) 0.34544(17) 0.22384(10) 0.0577(3) Uani 1 1 d . .
O5 O 0.9672(2) 0.2872(2) 0.08052(11) 0.0760(4) Uani 1 1 d . .
O6 O 0.6435(2) 0.12798(16) 0.21538(12) 0.0665(4) Uani 1 1 d . .
Cl1 Cl 0.41850(8) 0.74407(7) 0.03139(5) 0.0874(2) Uani 1 1 d . .

loop_
_atom_site_aniso_label
_atom_site_aniso_U_11
_atom_site_aniso_U_22
_atom_site_aniso_U_33
_atom_site_aniso_U_23
_atom_site_aniso_U_13
_atom_site_aniso_U_12
C2 0.0399(7) 0.0439(7) 0.0354(7) -0.0005(6) -0.0069(6) -0.0159(6)
C3 0.0375(7) 0.0401(7) 0.0303(6) 0.0025(5) -0.0071(5) -0.0148(5)
C4 0.0386(7) 0.0363(6) 0.0330(6) 0.0032(5) -0.0112(5) -0.0144(5)
C4A 0.0352(7) 0.0375(7) 0.0365(7) 0.0044(5) -0.0082(5) -0.0101(5)
C5 0.0435(8) 0.0454(8) 0.0423(8) 0.0021(6) -0.0125(6) -0.0075(6)
C6 0.0527(9) 0.0514(9) 0.0410(8) 0.0068(7) -0.0124(7) 0.0010(7)
C7 0.0746(12) 0.0403(8) 0.0545(10) 0.0095(7) -0.0098(9) -0.0055(8)
C8 0.0695(11) 0.0375(8) 0.0553(10) 0.0028(7) -0.0092(9) -0.0155(7)
C8A 0.0432(8) 0.0398(7) 0.0401(8) 0.0019(6) -0.0072(6) -0.0135(6)
C9 0.0400(7) 0.0416(7) 0.0327(7) 0.0022(5) -0.0074(6) -0.0137(6)
C10 0.0702(11) 0.0425(8) 0.0650(11) 0.0111(8) -0.0192(9) -0.0250(8)
C11 0.0620(10) 0.0626(10) 0.0423(8) -0.0063(7) -0.0150(8) -0.0274(8)
C1' 0.0495(8) 0.0466(8) 0.0364(7) -0.0028(6) -0.0068(6) -0.0139(6)
C2' 0.0452(7) 0.0366(7) 0.0331(7) 0.0025(5) -0.0135(6) -0.0102(6)
C3' 0.0744(12) 0.0405(8) 0.0396(8) 0.0040(6) -0.0191(8) -0.0224(7)
C4' 0.1055(18) 0.0563(11) 0.0674(13) -0.0203(10) -0.0117(12) -0.0230(11)
C5' 0.106(2) 0.133(2) 0.0730(15) -0.0012(16) 0.0042(14) -0.0876(19)
O1 0.0663(7) 0.0424(6) 0.0487(6) 0.0028(5) -0.0188(5) -0.0264(5)
O2 0.0688(8) 0.0537(7) 0.0451(6) 0.0093(5) -0.0281(6) -0.0201(6)
O3 0.0594(7) 0.0426(6) 0.0468(6) 0.0100(5) -0.0191(5) -0.0240(5)
O4 0.0557(7) 0.0771(9) 0.0466(6) -0.0001(6) -0.0078(5) -0.0354(6)
O5 0.1155(12) 0.0886(10) 0.0345(6) 0.0027(6) -0.0095(7) -0.0562(9)
O6 0.0815(10) 0.0570(8) 0.0759(9) -0.0017(7) -0.0370(8) -0.0307(7)
Cl1 0.0922(4) 0.0776(4) 0.0571(3) 0.0072(2) -0.0378(3) 0.0109(3)

loop_
_atom_type_symbol
_atom_type_description
_atom_type_scat_dispersion_real
_atom_type_scat_dispersion_imag
_atom_type_scat_source
C C 0.0033 0.0016 'International Tables Vol C Tables 4.2.6.8 and 6.1.1.4'
H H 0.0000 0.0000 'International Tables Vol C Tables 4.2.6.8 and 6.1.1.4'
O O 0.0106 0.0060 'International Tables Vol C Tables 4.2.6.8 and 6.1.1.4'
Cl Cl 0.1484 0.1585 'International Tables Vol C Tables 4.2.6.8 and 6.1.1.4'

loop_
_geom_angle_atom_site_label_1
_geom_angle_atom_site_label_2
_geom_angle_atom_site_label_3
_geom_angle
C3 C2 O1 122.35(13)
C3 C2 C11 128.98(14)
O1 C2 C11 108.66(14)
C2 C3 C9 119.90(13)
C2 C3 C4 122.91(12)
C9 C3 C4 117.17(13)
C4A C4 C3 110.55(12)
C4A C4 C2' 113.21(11)
C3 C4 C2' 110.91(11)
C4A C4 H4 107.3
C3 C4 H4 107.3
C2' C4 H4 107.3
C8A C4A C5 118.04(13)
C8A C4A C4 120.70(13)
C5 C4A C4 121.24(14)
C6 C5 C4A 119.71(17)
C6 C5 H5 120.1
C4A C5 H5 120.1
C7 C6 C5 121.37(16)
C7 C6 Cl1 119.53(13)
C5 C6 Cl1 119.10(16)
C8 C7 C6 119.26(16)
C8 C7 H7 120.4
C6 C7 H7 120.4
C7 C8 C8A 119.64(18)
C7 C8 H8 120.2
C8A C8 H8 120.2
C4A C8A O1 122.58(13)
C4A C8A C8 121.97(16)
O1 C8A C8 115.44(15)
O2 C9 O3 122.56(14)
O2 C9 C3 126.66(15)
O3 C9 C3 110.78(12)
O3 C10 H103 109.5
O3 C10 H102 109.5
H103 C10 H102 109.5
O3 C10 H101 109.5
H103 C10 H101 109.5
H102 C10 H101 109.5
C2 C11 H113 109.5
C2 C11 H112 109.5
H113 C11 H112 109.5
C2 C11 H111 109.5
H113 C11 H111 109.5
H112 C11 H111 109.5
O5 C1' O4 124.00(16)
O5 C1' C2' 124.82(16)
O4 C1' C2' 111.16(13)
C1' C2' C3' 109.67(13)
C1' C2' C4 112.64(12)
C3' C2' C4 112.69(13)
C1' C2' H2' 107.2
C3' C2' H2' 107.2
C4 C2' H2' 107.2
O6 C3' C4' 122.96(18)
O6 C3' C2' 121.50(16)
C4' C3' C2' 115.48(17)
C3' C4' H4'1 109.5
C3' C4' H4'2 109.5
H4'1 C4' H4'2 109.5
C3' C4' H4'3 109.5
H4'1 C4' H4'3 109.5
H4'2 C4' H4'3 109.5
O4 C5' H5'1 109.5
O4 C5' H5'2 109.5
H5'1 C5' H5'2 109.5
O4 C5' H5'3 109.5
H5'1 C5' H5'3 109.5
H5'2 C5' H5'3 109.5
C2 O1 C8A 119.12(12)
C9 O3 C10 116.12(13)
C1' O4 C5' 116.22(16)

loop_
_geom_bond_atom_site_label_1
_geom_bond_atom_site_label_2
_geom_bond_distance
C2 C3 1.337(2)
C2 O1 1.3728(18)
C2 C11 1.493(2)
C3 C9 1.4767(19)
C3 C4 1.5109(19)
C4 C4A 1.5109(18)
C4 C2' 1.564(2)
C4 H4 0.9800
C4A C8A 1.376(2)
C4A C5 1.394(2)
C5 C6 1.386(2)
C5 H5 0.9300
C6 C7 1.378(3)
C6 Cl1 1.7356(18)
C7 C8 1.367(3)
C7 H7 0.9300
C8 C8A 1.390(2)
C8 H8 0.9300
C8A O1 1.382(2)
C9 O2 1.2097(18)
C9 O3 1.3441(19)
C10 O3 1.4449(19)
C10 H103 0.9600
C10 H102 0.9600
C10 H101 0.9600
C11 H113 0.9600
C11 H112 0.9600
C11 H111 0.9600
C1' O5 1.196(2)
C1' O4 1.336(2)
C1' C2' 1.506(2)
C2' C3' 1.531(2)
C2' H2' 0.9800
C3' O6 1.204(2)
C3' C4' 1.496(3)
C4' H4'1 0.9600
C4' H4'2 0.9600
C4' H4'3 0.9600
C5' O4 1.445(2)
C5' H5'1 0.9600
C5' H5'2 0.9600
C5' H5'3 0.9600

loop_
_geom_hbond_atom_site_label_D
_geom_hbond_atom_site_label_H
_geom_hbond_atom_site_label_A
_geom_hbond_distance_DH
_geom_hbond_distance_HA
_geom_hbond_distance_DA
_geom_hbond_angle_DHA
_geom_hbond_site_symmetry_A
C5' H5'2 Cl1 0.96 2.93 3.811(3) 152.5 2_765
C5' H5'1 O5 0.96 2.60 3.396(3) 140.3 2_765
C4' H4'2 O5 0.96 2.62 3.125(3) 112.9 .
C2' H2' O2 0.98 2.34 3.2965(17) 165.1 2_756
C11 H113 O2 0.96 2.35 2.855(2) 112.5 .

loop_
_geom_torsion_atom_site_label_1
_geom_torsion_atom_site_label_2
_geom_torsion_atom_site_label_3
_geom_torsion_atom_site_label_4
_geom_torsion
O1 C2 C3 C9 -178.02(13)
C11 C2 C3 C9 0.8(2)
O1 C2 C3 C4 3.3(2)
C11 C2 C3 C4 -177.90(15)
C2 C3 C4 C4A -12.65(19)
C9 C3 C4 C4A 168.64(12)
C2 C3 C4 C2' 113.77(15)
C9 C3 C4 C2' -64.93(16)
C3 C4 C4A C8A 11.95(19)
C2' C4 C4A C8A -113.18(15)
C3 C4 C4A C5 -169.34(13)
C2' C4 C4A C5 65.53(18)
C8A C4A C5 C6 0.2(2)
C4 C4A C5 C6 -178.53(14)
C4A C5 C6 C7 0.7(3)
C4A C5 C6 Cl1 -179.25(12)
C5 C6 C7 C8 -1.0(3)
Cl1 C6 C7 C8 178.92(14)
C6 C7 C8 C8A 0.4(3)
C5 C4A C8A O1 178.89(14)
C4 C4A C8A O1 -2.4(2)
C5 C4A C8A C8 -0.8(2)
C4 C4A C8A C8 177.99(14)
C7 C8 C8A C4A 0.4(3)
C7 C8 C8A O1 -179.23(16)
C2 C3 C9 O2 -18.0(2)
C4 C3 C9 O2 160.77(15)
C2 C3 C9 O3 162.85(13)
C4 C3 C9 O3 -18.40(18)
O5 C1' C2' C3' 11.8(2)
O4 C1' C2' C3' -169.94(14)
O5 C1' C2' C4 -114.58(19)
O4 C1' C2' C4 63.70(17)
C4A C4 C2' C1' 22.09(17)
C3 C4 C2' C1' -102.84(14)
C4A C4 C2' C3' -102.63(14)
C3 C4 C2' C3' 132.43(12)
C1' C2' C3' O6 -113.98(18)
C4 C2' C3' O6 12.4(2)
C1' C2' C3' C4' 68.90(18)
C4 C2' C3' C4' -164.77(15)
C3 C2 O1 C8A 8.0(2)
C11 C2 O1 C8A -171.02(13)
C4A C8A O1 C2 -8.4(2)
C8 C8A O1 C2 171.26(14)
O2 C9 O3 C10 -1.0(2)
C3 C9 O3 C10 178.26(14)
O5 C1' O4 C5' 4.0(3)
C2' C1' O4 C5' -174.25(18)
